data_8000332
loop_
_publ_author_name
'Sarkar, Sounak'
'Thomas, Sajesh P.'
'Potnuru, Lokeswara Rao'
'Edwards, Alison J.'
'Grosjean, Arnaud'
'Ramanathan, Krishna Venkatachala'
'Guru Row, T. N.'

_publ_section_title
;
 Experimental Insights into the Electronic Nature, Spectral Features, and
 Role of Entropy in Short
 CH<sub>3</sub>&#x00B7;&#x00B7;&#x00B7;CH<sub>3</sub> Hydrophobic
 Interactions.
;
_journal_issue 22
_journal_name_full 'The journal of physical chemistry letters'
_journal_page_first 7224
_journal_page_last 7229
_journal_paper_doi 10.1021/acs.jpclett.9b02734
_journal_volume 10
_journal_year 2019
_chemical_formula_sum 'C12 H14 N6 O6'
_chemical_formula_weight 338.29
_space_group_crystal_system triclinic
_space_group_IT_number 2
_space_group_name_Hall '-P 1'
_space_group_name_H-M_alt 'P -1'
_atom_sites_solution_hydrogens difmap
_audit_creation_method SHELXL-2018/3
_cell_angle_alpha 78.745(2)
_cell_angle_beta 75.831(2)
_cell_angle_gamma 67.053(3)
_cell_formula_units_Z 2
_cell_length_a 7.45886(19)
_cell_length_b 7.8664(2)
_cell_length_c 14.0846(3)
_cell_measurement_reflns_used 17746
_cell_measurement_temperature 200.00(2)
_cell_measurement_theta_max 36.3420
_cell_measurement_theta_min 2.7970
_cell_volume 733.24(3)
_computing_structure_refinement 'SHELXL-2018/3 (Sheldrick, 2018)'
_diffrn_ambient_environment N~2~
_diffrn_ambient_temperature 200.00(2)
_diffrn_detector 'CCD plate'
_diffrn_detector_area_resol_mean 8.0419
_diffrn_detector_type Eos
_diffrn_measured_fraction_theta_full 0.998
_diffrn_measured_fraction_theta_max 0.998
_diffrn_measurement_device 'four-circle diffractometer'
_diffrn_measurement_device_type 'Xcalibur, Eos, Nova'
_diffrn_radiation_monochromator mirror
_diffrn_radiation_probe x-ray
_diffrn_radiation_type 'Mo K\a'
_diffrn_radiation_wavelength 0.71073
_diffrn_reflns_av_R_equivalents 0.0360
_diffrn_reflns_av_unetI/netI 0.0374
_diffrn_reflns_Laue_measured_fraction_full 0.998
_diffrn_reflns_Laue_measured_fraction_max 0.998
_diffrn_reflns_number 7103
_diffrn_reflns_point_group_measured_fraction_full 0.998
_diffrn_reflns_point_group_measured_fraction_max 0.998
_diffrn_reflns_theta_full 25.242
_diffrn_reflns_theta_max 36.316
_diffrn_reflns_theta_min 2.830
_diffrn_source 'micro-focus sealed X-ray tube'
_diffrn_source_type 'Mova (Mo) X-ray Source'
_exptl_absorpt_coefficient_mu 0.125
_exptl_crystal_colour colourless
_exptl_crystal_density_diffrn 1.532
_exptl_crystal_description block
_exptl_crystal_F_000 352
_refine_diff_density_max 0.589
_refine_diff_density_min -0.272
_refine_diff_density_rms 0.054
_refine_ls_extinction_method none
_refine_ls_goodness_of_fit_ref 1.074
_refine_ls_hydrogen_treatment refall
_refine_ls_matrix_type full
_refine_ls_number_parameters 308
_refine_ls_number_reflns 7103
_refine_ls_number_restraints 0
_refine_ls_restrained_S_all 1.074
_refine_ls_R_factor_all 0.0474
_refine_ls_R_factor_gt 0.0393
_refine_ls_shift/su_max 0.005
_refine_ls_shift/su_mean 0.000
_refine_ls_structure_factor_coef Fsqd
_refine_ls_weighting_details 'w=1/[\s^2^(Fo^2^)+(0.0553P)^2^+0.0714P] where P=(Fo^2^+2Fc^2^)/3'
_refine_ls_weighting_scheme calc
_refine_ls_wR_factor_gt 0.1084
_refine_ls_wR_factor_ref 0.1131
_reflns_Friedel_coverage 0.000
_reflns_number_gt 6012
_reflns_number_total 7103
_reflns_threshold_expression 'I > 2\s(I)'
_cod_data_source_file jz9b02734_si_003.cif
_cod_data_source_block Caff-PZCA-200K
_cod_depositor_comments 'Adding full bibliography for 8000326--8000347.cif.'
_cod_database_code 8000332
_shelx_shelxl_version_number 2018/3
_shelx_space_group_comment
;
The symmetry employed for this shelxl refinement is uniquely defined
by the following loop, which should always be used as a source of
symmetry information in preference to the above space-group names.
They are only intended as comments.
;

loop_
_space_group_symop_operation_xyz
'x, y, z'
'-x, -y, -z'

loop_
_atom_site_label
_atom_site_type_symbol
_atom_site_fract_x
_atom_site_fract_y
_atom_site_fract_z
_atom_site_U_iso_or_equiv
_atom_site_adp_type
_atom_site_occupancy
_atom_site_site_symmetry_order
_atom_site_calc_flag
_atom_site_refinement_flags_occupancy
_atom_site_disorder_assembly
_atom_site_disorder_group
O13 O 0.71612(9) 0.89881(8) -0.44806(4) 0.02463(11) Uani 1 1 d . . .
N1 N 0.46010(9) 1.08429(8) -0.34249(4) 0.01876(11) Uani 1 1 d . . .
N3 N 0.30013(9) 0.95960(8) -0.19437(5) 0.01987(11) Uani 1 1 d . . .
N7 N 0.66223(9) 0.57123(8) -0.30236(4) 0.01965(11) Uani 1 1 d . . .
C6 C 0.59062(10) 0.91283(9) -0.37147(5) 0.01648(11) Uani 1 1 d . . .
C5 C 0.56343(9) 0.76134(9) -0.30391(5) 0.01624(11) Uani 1 1 d . . .
C4 C 0.42391(10) 0.78679(9) -0.21875(5) 0.01669(11) Uani 1 1 d . . .
N9 N 0.43101(10) 0.62160(9) -0.16507(5) 0.02187(12) Uani 1 1 d . . .
C2 C 0.31645(11) 1.11444(10) -0.25619(5) 0.02130(13) Uani 1 1 d . . .
C8 C 0.57788(12) 0.49496(10) -0.21884(6) 0.02331(13) Uani 1 1 d . . .
H8 H 0.6270(19) 0.3585(18) -0.2041(9) 0.031(3) Uiso 1 1 d . . .
O11 O 0.21036(12) 1.27039(9) -0.23614(5) 0.03848(16) Uani 1 1 d . . .
C12 C 0.16016(12) 0.98408(13) -0.10125(6) 0.02735(15) Uani 1 1 d . . .
H12A H 0.045(4) 1.093(4) -0.1132(18) 0.026(8) Uiso 0.50(4) 1 d P A 1
H12B H 0.217(4) 1.019(5) -0.059(2) 0.038(9) Uiso 0.50(4) 1 d P A 1
H12C H 0.127(4) 0.869(4) -0.0839(18) 0.019(7) Uiso 0.50(4) 1 d P A 1
H12D H 0.119(5) 1.119(4) -0.096(2) 0.036(9) Uiso 0.50(4) 1 d P A 2
H12E H 0.056(4) 0.937(4) -0.101(2) 0.029(7) Uiso 0.50(4) 1 d P A 2
H12F H 0.235(4) 0.913(4) -0.0500(18) 0.026(8) Uiso 0.50(4) 1 d P A 2
H10A H 0.374(5) 1.362(4) -0.386(2) 0.056(9) Uiso 0.65(5) 1 d P B 3
H10B H 0.493(4) 1.236(3) -0.4738(18) 0.040(7) Uiso 0.65(5) 1 d P B 3
H10C H 0.621(3) 1.252(3) -0.4053(18) 0.040(7) Uiso 0.65(5) 1 d P B 3
H10D H 0.449(5) 1.348(5) -0.364(3) 0.020(10) Uiso 0.35(5) 1 d P B 4
H10E H 0.380(9) 1.291(7) -0.450(4) 0.052(16) Uiso 0.35(5) 1 d P B 4
H10F H 0.626(7) 1.194(7) -0.444(4) 0.047(15) Uiso 0.35(5) 1 d P B 4
C14 C 0.83165(13) 0.47193(11) -0.37386(6) 0.02720(15) Uani 1 1 d . . .
C10 C 0.48243(15) 1.25015(11) -0.40512(6) 0.02943(16) Uani 1 1 d . . .
H14A H 0.874(2) 0.343(2) -0.3538(11) 0.047(4) Uiso 1 1 d . . .
H14B H 0.938(2) 0.517(2) -0.3809(10) 0.047(4) Uiso 1 1 d . . .
H14C H 0.7941(19) 0.4896(19) -0.4363(10) 0.038(3) Uiso 1 1 d . . .
N22 N 0.28510(9) 0.06384(8) 0.13212(4) 0.01798(10) Uani 1 1 d . . .
N21 N 0.19185(9) 0.00601(8) 0.21818(4) 0.01797(10) Uani 1 1 d . . .
C25 C 0.05396(10) 0.16255(9) 0.25227(5) 0.01638(11) Uani 1 1 d . . .
O29 O 0.22731(9) 0.51604(8) 0.00284(4) 0.02595(12) Uani 1 1 d . . .
O28 O 0.44164(10) 0.23779(8) -0.03782(5) 0.03013(13) Uani 1 1 d . . .
O31 O -0.06570(10) -0.01314(8) 0.38734(4) 0.02821(13) Uani 1 1 d . . .
C23 C 0.21100(10) 0.25181(9) 0.10995(5) 0.01666(11) Uani 1 1 d . . .
C24 C 0.05925(10) 0.32137(9) 0.18688(5) 0.01765(11) Uani 1 1 d . . .
H24 H -0.0244(17) 0.4452(17) 0.1957(9) 0.027(3) Uiso 1 1 d . . .
C26 C 0.30291(10) 0.33518(9) 0.01796(5) 0.01852(12) Uani 1 1 d . . .
C27 C -0.08093(10) 0.15786(9) 0.34840(5) 0.01920(12) Uani 1 1 d . . .
O30 O -0.19311(11) 0.29652(9) 0.38524(5) 0.03447(15) Uani 1 1 d . . .
H22N H 0.3861(19) -0.0196(18) 0.0937(9) 0.035(3) Uiso 1 1 d . . .
H31O H -0.150(2) -0.011(2) 0.4449(13) 0.058(4) Uiso 1 1 d . . .
H29O H 0.306(3) 0.550(3) -0.0617(15) 0.083(6) Uiso 1 1 d . . .

loop_
_atom_site_aniso_label
_atom_site_aniso_U_11
_atom_site_aniso_U_22
_atom_site_aniso_U_33
_atom_site_aniso_U_23
_atom_site_aniso_U_13
_atom_site_aniso_U_12
O13 0.0275(3) 0.0222(2) 0.0184(2) -0.00048(18) 0.00717(19) -0.0105(2)
N1 0.0219(2) 0.0135(2) 0.0175(2) 0.00067(17) -0.00075(19) -0.00568(18)
N3 0.0184(2) 0.0182(2) 0.0170(2) -0.00202(18) 0.00302(19) -0.00390(19)
N7 0.0216(3) 0.0137(2) 0.0190(2) -0.00116(18) 0.0018(2) -0.00511(19)
C6 0.0178(2) 0.0145(2) 0.0153(2) 0.00057(18) -0.0004(2) -0.00654(19)
C5 0.0170(2) 0.0130(2) 0.0150(2) 0.00014(18) 0.00145(19) -0.00490(19)
C4 0.0169(2) 0.0156(2) 0.0148(2) 0.00034(19) 0.0009(2) -0.0060(2)
N9 0.0253(3) 0.0188(2) 0.0179(2) 0.00265(19) 0.0020(2) -0.0099(2)
C2 0.0222(3) 0.0163(3) 0.0198(3) -0.0027(2) -0.0001(2) -0.0029(2)
C8 0.0288(3) 0.0163(3) 0.0210(3) 0.0024(2) 0.0004(3) -0.0091(2)
O11 0.0452(4) 0.0174(3) 0.0353(3) -0.0062(2) 0.0069(3) 0.0003(3)
C12 0.0237(3) 0.0335(4) 0.0190(3) -0.0082(3) 0.0072(3) -0.0082(3)
C14 0.0268(3) 0.0193(3) 0.0272(4) -0.0060(3) 0.0044(3) -0.0034(3)
C10 0.0438(5) 0.0165(3) 0.0259(4) 0.0034(2) -0.0030(3) -0.0133(3)
N22 0.0198(2) 0.0132(2) 0.0156(2) -0.00045(17) 0.00294(19) -0.00464(18)
N21 0.0202(2) 0.0146(2) 0.0152(2) 0.00014(17) 0.00196(18) -0.00602(18)
C25 0.0177(2) 0.0151(2) 0.0135(2) 0.00020(18) 0.00148(19) -0.0064(2)
O29 0.0296(3) 0.0151(2) 0.0221(2) 0.00318(17) 0.0062(2) -0.00537(19)
O28 0.0350(3) 0.0182(2) 0.0239(3) -0.00207(19) 0.0124(2) -0.0063(2)
O31 0.0367(3) 0.0187(2) 0.0209(2) 0.00009(18) 0.0108(2) -0.0119(2)
C23 0.0181(2) 0.0136(2) 0.0147(2) 0.00071(18) 0.0009(2) -0.00540(19)
C24 0.0186(3) 0.0132(2) 0.0160(3) -0.00026(19) 0.0017(2) -0.0039(2)
C26 0.0206(3) 0.0151(2) 0.0157(3) 0.00076(19) 0.0019(2) -0.0063(2)
C27 0.0207(3) 0.0176(3) 0.0159(3) 0.0004(2) 0.0017(2) -0.0074(2)
O30 0.0381(3) 0.0201(3) 0.0283(3) -0.0028(2) 0.0142(2) -0.0045(2)

loop_
_atom_type_symbol
_atom_type_description
_atom_type_scat_dispersion_real
_atom_type_scat_dispersion_imag
_atom_type_scat_source
C C 0.0033 0.0016 'International Tables Vol C Tables 4.2.6.8 and 6.1.1.4'
H H 0.0000 0.0000 'International Tables Vol C Tables 4.2.6.8 and 6.1.1.4'
N N 0.0061 0.0033 'International Tables Vol C Tables 4.2.6.8 and 6.1.1.4'
O O 0.0106 0.0060 'International Tables Vol C Tables 4.2.6.8 and 6.1.1.4'

loop_
_geom_angle_atom_site_label_1
_geom_angle_atom_site_label_2
_geom_angle_atom_site_label_3
_geom_angle
C6 N1 C2 126.18(6)
C6 N1 C10 117.08(6)
C2 N1 C10 116.64(6)
C4 N3 C2 119.47(6)
C4 N3 C12 121.20(6)
C2 N3 C12 119.20(6)
C8 N7 C5 106.17(6)
C8 N7 C14 126.23(6)
C5 N7 C14 127.52(6)
O13 C6 N1 121.98(6)
O13 C6 C5 125.13(6)
N1 C6 C5 112.88(6)
C4 C5 N7 105.71(5)
C4 C5 C6 122.18(6)
N7 C5 C6 132.05(6)
N9 C4 N3 126.84(6)
N9 C4 C5 111.11(6)
N3 C4 C5 122.04(6)
C8 N9 C4 104.03(6)
O11 C2 N3 121.20(7)
O11 C2 N1 121.56(7)
N3 C2 N1 117.24(6)
N7 C8 N9 112.97(6)
N21 N22 C23 112.76(5)
N22 N21 C25 104.46(5)
N21 C25 C24 111.90(6)
N21 C25 C27 121.33(6)
C24 C25 C27 126.76(6)
N22 C23 C24 106.86(6)
N22 C23 C26 118.57(6)
C24 C23 C26 134.54(6)
C23 C24 C25 104.02(5)
O28 C26 O29 124.16(6)
O28 C26 C23 120.71(6)
O29 C26 C23 115.12(6)
O30 C27 O31 124.72(7)
O30 C27 C25 122.82(6)
O31 C27 C25 112.46(6)

loop_
_geom_bond_atom_site_label_1
_geom_bond_atom_site_label_2
_geom_bond_distance
O13 C6 1.2344(8)
N1 C6 1.3893(9)
N1 C2 1.3994(9)
N1 C10 1.4685(9)
N3 C4 1.3662(9)
N3 C2 1.3807(9)
N3 C12 1.4556(9)
N7 C8 1.3402(9)
N7 C5 1.3841(8)
N7 C14 1.4614(10)
C6 C5 1.4205(9)
C5 C4 1.3718(9)
C4 N9 1.3585(8)
N9 C8 1.3429(10)
C2 O11 1.2165(9)
N22 N21 1.3338(8)
N22 C23 1.3625(8)
N21 C25 1.3439(9)
C25 C24 1.4079(9)
C25 C27 1.4797(9)
O29 C26 1.3047(8)
O28 C26 1.2222(9)
O31 C27 1.3215(8)
C23 C24 1.3794(9)
C23 C26 1.4706(9)
C27 O30 1.2065(9)
